data_7022977
loop_
_publ_author_name
'Corona-S\'anchez, Ricardo'
'Toscano, Rub\'en A'
'Ortega-Alfaro, M Carmen'
'Sandoval-Ch\'avez, C\'esar'
'L\'opez-Cort\'es, Jos\'e G'

_publ_section_title
;
 2-Ferrocenyl-2-thiazoline as a building block of novel phosphine-free
 ligands.
;
_journal_issue 33
_journal_name_full 'Dalton transactions (Cambridge, England : 2003)'
_journal_page_first 11992
_journal_page_last 12004
_journal_paper_doi 10.1039/c3dt50451d
_journal_volume 42
_journal_year 2013
_chemical_formula_moiety 'C19 H17 Fe N S2'
_chemical_formula_sum 'C19 H17 Fe N S2'
_chemical_formula_weight 379.31
_chemical_name_systematic
;
?
;
_space_group_IT_number 14
_symmetry_cell_setting monoclinic
_symmetry_space_group_name_Hall '-P 2yn'
_symmetry_space_group_name_H-M 'P 1 21/n 1'
_atom_sites_solution_hydrogens geom
_atom_sites_solution_primary direct
_atom_sites_solution_secondary difmap
_audit_creation_method SHELXL-97
_cell_angle_alpha 90.00
_cell_angle_beta 91.759(3)
_cell_angle_gamma 90.00
_cell_formula_units_Z 4
_cell_length_a 7.3639(14)
_cell_length_b 9.2452(17)
_cell_length_c 25.189(5)
_cell_measurement_reflns_used 3466
_cell_measurement_temperature 298(2)
_cell_measurement_theta_max 25.08
_cell_measurement_theta_min 2.35
_cell_volume 1714.1(6)
_computing_cell_refinement 'SMART V 5.625 (Bruker, 1999)'
_computing_data_collection 'SMART V 5.625 (Bruker, 1999)'
_computing_data_reduction 'SAINT V 7.34A (Bruker, 2006)'
_computing_molecular_graphics 'SHELXTL V 6.12 (Sheldrick, 2000)'
_computing_publication_material 'SHELXTL V 6.12 (Sheldrick, 2000)'
_computing_structure_refinement 'SHELXTL V 6.12 (Sheldrick, 2000)'
_computing_structure_solution 'SHELXTL V 6.12 (Sheldrick, 2000)'
_diffrn_ambient_temperature 298(2)
_diffrn_detector_area_resol_mean 0.661
_diffrn_measured_fraction_theta_full 0.996
_diffrn_measured_fraction_theta_max 0.996
_diffrn_measurement_device_type 'Bruker Smart Apex CCD diffractometer 01-670'
_diffrn_measurement_method \w-scans
_diffrn_radiation_monochromator graphite
_diffrn_radiation_source 'fine-focus sealed tube'
_diffrn_radiation_type MoK\a
_diffrn_radiation_wavelength 0.71073
_diffrn_reflns_av_R_equivalents 0.0310
_diffrn_reflns_av_sigmaI/netI 0.0330
_diffrn_reflns_limit_h_max 8
_diffrn_reflns_limit_h_min -8
_diffrn_reflns_limit_k_max 11
_diffrn_reflns_limit_k_min -11
_diffrn_reflns_limit_l_max 26
_diffrn_reflns_limit_l_min -30
_diffrn_reflns_number 9131
_diffrn_reflns_theta_full 25.34
_diffrn_reflns_theta_max 25.34
_diffrn_reflns_theta_min 2.35
_diffrn_standards_decay_% 0
_exptl_absorpt_coefficient_mu 1.121
_exptl_absorpt_correction_T_max 0.8257
_exptl_absorpt_correction_T_min 0.5671
_exptl_absorpt_correction_type multi-scan
_exptl_absorpt_process_details '(Sheldrick, 2008)'
_exptl_crystal_colour red
_exptl_crystal_density_diffrn 1.470
_exptl_crystal_density_method 'not measured'
_exptl_crystal_description prism
_exptl_crystal_F_000 784
_exptl_crystal_size_max 0.314
_exptl_crystal_size_mid 0.292
_exptl_crystal_size_min 0.222
_refine_diff_density_max 0.423
_refine_diff_density_min -0.172
_refine_diff_density_rms 0.057
_refine_ls_extinction_method none
_refine_ls_goodness_of_fit_ref 1.021
_refine_ls_hydrogen_treatment noref
_refine_ls_matrix_type full
_refine_ls_number_parameters 245
_refine_ls_number_reflns 3120
_refine_ls_number_restraints 78
_refine_ls_restrained_S_all 1.018
_refine_ls_R_factor_all 0.0621
_refine_ls_R_factor_gt 0.0432
_refine_ls_shift/su_max 0.001
_refine_ls_shift/su_mean 0.000
_refine_ls_structure_factor_coef Fsqd
_refine_ls_weighting_details 'calc w=1/[\s^2^(Fo^2^)+(0.0593P)^2^+0.1638P] where P=(Fo^2^+2Fc^2^)/3'
_refine_ls_weighting_scheme calc
_refine_ls_wR_factor_gt 0.1009
_refine_ls_wR_factor_ref 0.1105
_reflns_number_gt 2326
_reflns_number_total 3120
_reflns_threshold_expression >2sigma(I)
_cod_data_source_file c3dt50451d.txt
_cod_data_source_block Compound_5c
_cod_depositor_comments
;
The following automatic conversions were performed:

'_symmetry_cell_setting' value 'Monoclinic' changed to 'monoclinic'
according to /home/saulius/struct/CIF-dictionaries/cif_core.dic
dictionary named 'cif_core.dic' version 2.4.2 from 2011-04-26.

Automatic conversion script
Id: cif_fix_values 1891 2012-01-12 08:04:46Z andrius 
;
_cod_original_sg_symbol_H-M 'P 21/n'
_cod_database_code 7022977

loop_
_symmetry_equiv_pos_as_xyz
'x, y, z'
'-x+1/2, y+1/2, -z+1/2'
'-x, -y, -z'
'x-1/2, -y-1/2, z-1/2'

loop_
_atom_site_label
_atom_site_type_symbol
_atom_site_fract_x
_atom_site_fract_y
_atom_site_fract_z
_atom_site_U_iso_or_equiv
_atom_site_adp_type
_atom_site_occupancy
_atom_site_symmetry_multiplicity
_atom_site_calc_flag
_atom_site_refinement_flags
_atom_site_disorder_assembly
_atom_site_disorder_group
Fe1 Fe 0.30824(6) 0.99229(5) 0.116898(16) 0.05863(18) Uani 1 1 d . . .
C1 C 0.4455(4) 0.8211(3) 0.08763(11) 0.0585(7) Uani 1 1 d . A .
C2 C 0.4216(4) 0.8070(3) 0.14412(11) 0.0612(8) Uani 1 1 d . . .
C3 C 0.5084(4) 0.9276(4) 0.16909(12) 0.0653(8) Uani 1 1 d . . .
H3 H 0.5132 0.9475 0.2073 0.078 Uiso 1 1 calc R . .
C4 C 0.5839(4) 1.0147(3) 0.12965(14) 0.0676(9) Uani 1 1 d . . .
H4 H 0.6485 1.1061 0.1358 0.081 Uiso 1 1 calc R . .
C5 C 0.5460(4) 0.9505(3) 0.07956(13) 0.0622(8) Uani 1 1 d . . .
H5 H 0.5805 0.9895 0.0451 0.075 Uiso 1 1 calc R . .
C6 C 0.0615(5) 1.0014(5) 0.07888(18) 0.0915(13) Uani 1 1 d . . .
H6 H 0.0127 0.9311 0.0530 0.110 Uiso 1 1 calc R . .
C7 C 0.0405(5) 0.9973(5) 0.13451(18) 0.0902(12) Uani 1 1 d . . .
H7 H -0.0250 0.9234 0.1542 0.108 Uiso 1 1 calc R . .
C8 C 0.1285(5) 1.1172(5) 0.15617(15) 0.0874(11) Uani 1 1 d . . .
H8 H 0.1368 1.1417 0.1940 0.105 Uiso 1 1 calc R . .
C9 C 0.2026(5) 1.1970(4) 0.11540(15) 0.0852(10) Uani 1 1 d . . .
H9 H 0.2720 1.2870 0.1196 0.102 Uiso 1 1 calc R . .
C10 C 0.1620(5) 1.1260(5) 0.06732(15) 0.0866(11) Uani 1 1 d . . .
H10 H 0.1970 1.1578 0.0320 0.104 Uiso 1 1 calc R . .
C11 C 0.3765(4) 0.7308(3) 0.04358(12) 0.0660(8) Uani 1 1 d D . .
S12 S 0.2404(9) 0.5765(7) 0.0554(3) 0.0908(13) Uani 0.607(17) 1 d PDU A 1
C13 C 0.2506(16) 0.5258(13) -0.0131(4) 0.091(2) Uani 0.607(17) 1 d PU A 1
H13A H 0.3413 0.4512 -0.0179 0.109 Uiso 0.607(17) 1 calc PR A 1
H13B H 0.1338 0.4902 -0.0263 0.109 Uiso 0.607(17) 1 calc PR A 1
C14 C 0.3044(17) 0.6696(14) -0.0429(4) 0.087(2) Uani 0.607(17) 1 d PU A 1
H14A H 0.3798 0.6470 -0.0727 0.105 Uiso 0.607(17) 1 calc PR A 1
H14B H 0.1961 0.7189 -0.0562 0.105 Uiso 0.607(17) 1 calc PR A 1
N15 N 0.4033(15) 0.7609(16) -0.0052(2) 0.080(2) Uani 0.607(17) 1 d PDU A 1
S12B S 0.1926(14) 0.6132(14) 0.0486(5) 0.098(2) Uani 0.393(17) 1 d PDU A 2
C13B C 0.207(2) 0.579(2) -0.0227(7) 0.086(3) Uani 0.393(17) 1 d PU A 2
H13C H 0.2106 0.4754 -0.0295 0.103 Uiso 0.393(17) 1 calc PR A 2
H13D H 0.1020 0.6190 -0.0417 0.103 Uiso 0.393(17) 1 calc PR A 2
C14B C 0.377(2) 0.649(2) -0.0404(6) 0.084(3) Uani 0.393(17) 1 d PU A 2
H14C H 0.4629 0.5746 -0.0501 0.101 Uiso 0.393(17) 1 calc PR A 2
H14D H 0.3494 0.7065 -0.0719 0.101 Uiso 0.393(17) 1 calc PR A 2
N15B N 0.462(2) 0.742(2) 0.0001(4) 0.075(3) Uani 0.393(17) 1 d PDU A 2
S16 S 0.31228(10) 0.66856(10) 0.17827(3) 0.0718(3) Uani 1 1 d . . .
C17 C 0.4890(4) 0.5401(3) 0.18930(11) 0.0602(8) Uani 1 1 d . . .
C18 C 0.4472(5) 0.4195(4) 0.21894(13) 0.0754(9) Uani 1 1 d . . .
H18 H 0.3311 0.4095 0.2320 0.090 Uiso 1 1 calc R . .
C19 C 0.5743(6) 0.3144(4) 0.22941(14) 0.0864(10) Uani 1 1 d . . .
H19 H 0.5443 0.2343 0.2497 0.104 Uiso 1 1 calc R . .
C20 C 0.7457(6) 0.3269(4) 0.21017(14) 0.0845(11) Uani 1 1 d . . .
H20 H 0.8318 0.2553 0.2173 0.101 Uiso 1 1 calc R . .
C21 C 0.7898(5) 0.4452(4) 0.18043(14) 0.0803(10) Uani 1 1 d . . .
H21 H 0.9058 0.4533 0.1671 0.096 Uiso 1 1 calc R . .
C22 C 0.6619(4) 0.5535(4) 0.16997(13) 0.0708(9) Uani 1 1 d . . .
H22 H 0.6927 0.6342 0.1501 0.085 Uiso 1 1 calc R . .

loop_
_atom_site_aniso_label
_atom_site_aniso_U_11
_atom_site_aniso_U_22
_atom_site_aniso_U_33
_atom_site_aniso_U_23
_atom_site_aniso_U_13
_atom_site_aniso_U_12
Fe1 0.0503(3) 0.0756(3) 0.0498(3) -0.00108(19) -0.00233(18) 0.0119(2)
C1 0.0502(16) 0.0707(19) 0.0544(17) -0.0049(14) 0.0020(13) 0.0072(15)
C2 0.0512(16) 0.077(2) 0.0551(17) 0.0030(15) -0.0002(13) 0.0148(15)
C3 0.0585(18) 0.084(2) 0.0525(18) -0.0066(16) -0.0134(15) 0.0143(17)
C4 0.0503(17) 0.073(2) 0.079(2) -0.0122(17) -0.0069(16) 0.0045(15)
C5 0.0479(16) 0.077(2) 0.0617(19) -0.0034(16) 0.0056(14) 0.0005(15)
C6 0.058(2) 0.123(3) 0.092(3) -0.012(2) -0.026(2) 0.024(2)
C7 0.0460(18) 0.123(3) 0.102(3) 0.030(3) 0.0075(19) 0.022(2)
C8 0.074(2) 0.114(3) 0.075(2) -0.001(2) 0.0103(19) 0.037(2)
C9 0.083(2) 0.082(2) 0.090(3) 0.004(2) -0.001(2) 0.028(2)
C10 0.080(2) 0.108(3) 0.072(2) 0.018(2) -0.0060(19) 0.027(2)
C11 0.0612(18) 0.075(2) 0.0620(19) -0.0084(16) 0.0060(15) 0.0029(16)
S12 0.077(2) 0.112(2) 0.0832(18) -0.0144(16) -0.001(2) -0.025(2)
C13 0.072(5) 0.112(5) 0.086(4) -0.029(4) -0.010(4) -0.010(4)
C14 0.076(5) 0.115(5) 0.071(3) -0.022(3) -0.008(4) 0.000(4)
N15 0.085(5) 0.098(4) 0.058(3) -0.013(3) -0.002(3) -0.006(5)
S12B 0.070(4) 0.139(5) 0.087(4) -0.030(4) 0.010(3) -0.046(4)
C13B 0.078(6) 0.102(7) 0.078(4) -0.018(5) -0.012(4) -0.010(5)
C14B 0.082(6) 0.105(5) 0.066(4) -0.018(4) -0.004(4) -0.009(5)
N15B 0.080(7) 0.090(6) 0.056(4) -0.014(4) 0.003(4) -0.011(6)
S16 0.0606(5) 0.0889(6) 0.0666(5) 0.0103(4) 0.0110(4) 0.0146(4)
C17 0.068(2) 0.0696(19) 0.0425(16) -0.0082(14) -0.0043(14) 0.0089(15)
C18 0.080(2) 0.078(2) 0.068(2) -0.0009(18) 0.0054(17) 0.0088(19)
C19 0.113(3) 0.074(2) 0.072(2) -0.0020(18) -0.002(2) 0.016(2)
C20 0.102(3) 0.075(2) 0.075(2) -0.0189(19) -0.022(2) 0.029(2)
C21 0.067(2) 0.099(3) 0.074(2) -0.023(2) -0.0065(18) 0.019(2)
C22 0.066(2) 0.083(2) 0.064(2) -0.0053(17) -0.0007(16) 0.0058(17)

loop_
_atom_type_symbol
_atom_type_description
_atom_type_scat_dispersion_real
_atom_type_scat_dispersion_imag
_atom_type_scat_source
C C 0.0033 0.0016 'International Tables Vol C Tables 4.2.6.8 and 6.1.1.4'
H H 0.0000 0.0000 'International Tables Vol C Tables 4.2.6.8 and 6.1.1.4'
N N 0.0061 0.0033 'International Tables Vol C Tables 4.2.6.8 and 6.1.1.4'
S S 0.1246 0.1234 'International Tables Vol C Tables 4.2.6.8 and 6.1.1.4'
Fe Fe 0.3463 0.8444 'International Tables Vol C Tables 4.2.6.8 and 6.1.1.4'

loop_
_geom_angle_atom_site_label_1
_geom_angle_atom_site_label_2
_geom_angle_atom_site_label_3
_geom_angle
C2 Fe1 C1 41.86(11)
C2 Fe1 C6 123.43(15)
C1 Fe1 C6 108.03(14)
C2 Fe1 C3 41.10(12)
C1 Fe1 C3 69.30(12)
C6 Fe1 C3 159.62(17)
C2 Fe1 C7 109.82(14)
C1 Fe1 C7 126.44(16)
C6 Fe1 C7 40.75(16)
C3 Fe1 C7 123.60(15)
C2 Fe1 C8 125.80(14)
C1 Fe1 C8 163.28(16)
C6 Fe1 C8 67.66(16)
C3 Fe1 C8 108.76(14)
C7 Fe1 C8 39.85(15)
C2 Fe1 C10 158.09(15)
C1 Fe1 C10 120.63(14)
C6 Fe1 C10 40.37(14)
C3 Fe1 C10 158.70(16)
C7 Fe1 C10 67.84(16)
C8 Fe1 C10 67.37(15)
C2 Fe1 C9 160.94(14)
C1 Fe1 C9 155.26(14)
C6 Fe1 C9 67.59(16)
C3 Fe1 C9 123.45(14)
C7 Fe1 C9 67.20(16)
C8 Fe1 C9 39.82(14)
C10 Fe1 C9 40.13(14)
C2 Fe1 C5 69.22(12)
C1 Fe1 C5 40.88(11)
C6 Fe1 C5 123.79(15)
C3 Fe1 C5 68.22(13)
C7 Fe1 C5 162.08(17)
C8 Fe1 C5 155.14(16)
C10 Fe1 C5 106.00(14)
C9 Fe1 C5 119.71(15)
C2 Fe1 C4 68.65(12)
C1 Fe1 C4 68.57(12)
C6 Fe1 C4 159.22(17)
C3 Fe1 C4 40.22(13)
C7 Fe1 C4 157.28(16)
C8 Fe1 C4 121.37(16)
C10 Fe1 C4 122.32(16)
C9 Fe1 C4 106.42(15)
C5 Fe1 C4 40.31(12)
C5 C1 C2 107.2(3)
C5 C1 C11 122.6(3)
C2 C1 C11 130.1(3)
C5 C1 Fe1 70.35(16)
C2 C1 Fe1 68.62(16)
C11 C1 Fe1 123.65(19)
C3 C2 C1 107.3(3)
C3 C2 S16 124.2(2)
C1 C2 S16 128.4(2)
C3 C2 Fe1 70.13(17)
C1 C2 Fe1 69.52(16)
S16 C2 Fe1 126.59(15)
C4 C3 C2 108.6(3)
C4 C3 Fe1 70.71(17)
C2 C3 Fe1 68.77(15)
C3 C4 C5 108.6(3)
C3 C4 Fe1 69.08(17)
C5 C4 Fe1 69.60(17)
C4 C5 C1 108.3(3)
C4 C5 Fe1 70.09(18)
C1 C5 Fe1 68.78(16)
C10 C6 C7 107.5(4)
C10 C6 Fe1 70.2(2)
C7 C6 Fe1 69.8(2)
C8 C7 C6 107.7(4)
C8 C7 Fe1 70.1(2)
C6 C7 Fe1 69.4(2)
C7 C8 C9 108.8(4)
C7 C8 Fe1 70.0(2)
C9 C8 Fe1 70.49(19)
C8 C9 C10 108.1(4)
C8 C9 Fe1 69.7(2)
C10 C9 Fe1 69.7(2)
C9 C10 C6 107.8(4)
C9 C10 Fe1 70.1(2)
C6 C10 Fe1 69.4(2)
N15 C11 C1 122.8(7)
N15B C11 C1 115.6(9)
N15 C11 S12B 110.3(7)
N15B C11 S12B 120.9(10)
C1 C11 S12B 123.5(5)
N15 C11 S12 116.1(7)
N15B C11 S12 120.2(10)
C1 C11 S12 121.0(4)
C11 S12 C13 90.4(5)
C14 C13 S12 104.8(7)
N15 C14 C13 107.9(8)
C11 N15 C14 114.4(8)
C11 S12B C13B 88.3(7)
C14B C13B S12B 106.9(11)
N15B C14B C13B 113.1(13)
C11 N15B C14B 109.8(12)
C2 S16 C17 102.70(14)
C18 C17 C22 119.0(3)
C18 C17 S16 116.7(3)
C22 C17 S16 124.3(3)
C19 C18 C17 121.0(3)
C18 C19 C20 120.2(4)
C21 C20 C19 119.8(3)
C20 C21 C22 120.4(4)
C17 C22 C21 119.6(3)

loop_
_geom_bond_atom_site_label_1
_geom_bond_atom_site_label_2
_geom_bond_distance
Fe1 C2 2.016(3)
Fe1 C1 2.028(3)
Fe1 C6 2.029(3)
Fe1 C3 2.034(3)
Fe1 C7 2.035(3)
Fe1 C8 2.036(3)
Fe1 C10 2.040(3)
Fe1 C9 2.046(4)
Fe1 C5 2.049(3)
Fe1 C4 2.056(3)
C1 C5 1.424(4)
C1 C2 1.445(4)
C1 C11 1.467(4)
C2 C3 1.422(4)
C2 S16 1.752(3)
C3 C4 1.406(4)
C4 C5 1.414(4)
C6 C10 1.404(5)
C6 C7 1.415(6)
C7 C8 1.387(5)
C8 C9 1.390(5)
C9 C10 1.402(5)
C11 N15 1.282(6)
C11 N15B 1.284(7)
C11 S12B 1.744(6)
C11 S12 1.774(5)
S12 C13 1.793(13)
C13 C14 1.583(18)
C14 N15 1.449(12)
S12B C13B 1.83(2)
C13B C14B 1.49(2)
C14B N15B 1.460(19)
S16 C17 1.777(3)
C17 C18 1.382(4)
C17 C22 1.383(4)
C18 C19 1.369(5)
C19 C20 1.370(5)
C20 C21 1.370(5)
C21 C22 1.394(5)
